data_4087747
loop_
_publ_author_name
'Horak, Kyle T.'
'VanderVelde, David G.'
'Agapie, Theodor'

_publ_section_title
;
 Tuning of Metal Complex Electronics and Reactivity by Remote Lewis Acid
 Binding to \p-Coordinated Pyridine Diphosphine Ligands
;
_journal_issue 19
_journal_name_full Organometallics
_journal_page_first 4753
_journal_paper_doi 10.1021/acs.organomet.5b00562
_journal_volume 34
_journal_year 2015
_chemical_formula_sum 'C29 H39 N P2 Pd'
_chemical_formula_weight 569.95
_space_group_crystal_system monoclinic
_space_group_IT_number 4
_space_group_name_Hall 'P 2yb'
_space_group_name_H-M_alt 'P 1 21 1'
_atom_sites_solution_hydrogens geom
_audit_creation_method SHELXL-2013
_cell_angle_alpha 90
_cell_angle_beta 99.464(4)
_cell_angle_gamma 90
_cell_formula_units_Z 2
_cell_length_a 8.6112(7)
_cell_length_b 17.8635(16)
_cell_length_c 8.8154(11)
_cell_measurement_temperature 100(2)
_cell_volume 1337.6(2)
_computing_structure_refinement 'SHELXL-2013 (Sheldrick, 2013)'
_diffrn_ambient_temperature 100(2)
_diffrn_measured_fraction_theta_full 0.999
_diffrn_measured_fraction_theta_max 0.997
_diffrn_radiation_type MoK\a
_diffrn_radiation_wavelength 0.71073
_diffrn_reflns_av_R_equivalents 0.0941
_diffrn_reflns_av_unetI/netI 0.1660
_diffrn_reflns_Laue_measured_fraction_full 0.999
_diffrn_reflns_Laue_measured_fraction_max 0.997
_diffrn_reflns_limit_h_max 17
_diffrn_reflns_limit_h_min -17
_diffrn_reflns_limit_k_max 35
_diffrn_reflns_limit_k_min -34
_diffrn_reflns_limit_l_max 14
_diffrn_reflns_limit_l_min -17
_diffrn_reflns_number 57288
_diffrn_reflns_point_group_measured_fraction_full 0.985
_diffrn_reflns_point_group_measured_fraction_max 0.979
_diffrn_reflns_theta_full 25.242
_diffrn_reflns_theta_max 45.810
_diffrn_reflns_theta_min 2.342
_exptl_absorpt_coefficient_mu 0.831
_exptl_crystal_density_diffrn 1.415
_exptl_crystal_F_000 592
_exptl_crystal_size_max 0.380
_exptl_crystal_size_mid 0.300
_exptl_crystal_size_min 0.230
_refine_diff_density_max 1.534
_refine_diff_density_min -1.229
_refine_diff_density_rms 0.194
_refine_ls_abs_structure_details
;
 Flack x determined using 5305 quotients [(I+)-(I-)]/[(I+)+(I-)]
 (Parsons and Flack (2004), Acta Cryst. A60, s61).
;
_refine_ls_abs_structure_Flack 0.005(10)
_refine_ls_extinction_method none
_refine_ls_goodness_of_fit_ref 0.885
_refine_ls_hydrogen_treatment constr
_refine_ls_matrix_type full
_refine_ls_number_parameters 306
_refine_ls_number_reflns 22507
_refine_ls_number_restraints 1
_refine_ls_restrained_S_all 0.885
_refine_ls_R_factor_all 0.1325
_refine_ls_R_factor_gt 0.0639
_refine_ls_shift/su_max 0.001
_refine_ls_shift/su_mean 0.000
_refine_ls_structure_factor_coef Fsqd
_refine_ls_weighting_details 'w=1/[\s^2^(Fo^2^)+(0.0723P)^2^] where P=(Fo^2^+2Fc^2^)/3'
_refine_ls_weighting_scheme calc
_refine_ls_wR_factor_gt 0.1107
_refine_ls_wR_factor_ref 0.1348
_reflns_Friedel_coverage 0.925
_reflns_Friedel_fraction_full 0.970
_reflns_Friedel_fraction_max 0.961
_reflns_number_gt 14550
_reflns_number_total 22507
_reflns_threshold_expression 'I > 2\s(I)'
_cod_data_source_file om5b00562_si_005.cif
_cod_data_source_block p14013
_cod_original_sg_symbol_H-M 'P 21'
_cod_database_code 4087747
_shelx_space_group_comment
;
The symmetry employed for this shelxl refinement is uniquely defined
by the following loop, which should always be used as a source of
symmetry information in preference to the above space-group names.
They are only intended as comments.
;
_shelx_estimated_absorpt_t_min 0.743
_shelx_estimated_absorpt_t_max 0.832
_shelxl_version_number 2013-3

loop_
_space_group_symop_operation_xyz
'x, y, z'
'-x, y+1/2, -z'

loop_
_atom_site_label
_atom_site_type_symbol
_atom_site_fract_x
_atom_site_fract_y
_atom_site_fract_z
_atom_site_U_iso_or_equiv
_atom_site_adp_type
_atom_site_occupancy
_atom_site_site_symmetry_order
_atom_site_calc_flag
_atom_site_refinement_flags_posn
_atom_site_refinement_flags_adp
Pd1 Pd 0.69450(2) 0.75091(2) 0.79559(2) 0.00825(5) Uani 1 1 d . .
P1 P 0.50142(10) 0.71319(5) 0.59832(10) 0.00873(14) Uani 1 1 d . .
P2 P 0.85141(10) 0.83562(5) 0.94463(10) 0.00771(13) Uani 1 1 d . .
N1 N 0.8814(4) 0.55391(16) 0.9400(4) 0.0123(5) Uani 1 1 d . .
C1 C 0.8993(4) 0.67848(18) 0.7478(4) 0.0094(5) Uani 1 1 d . .
H1 H 0.9021 0.7213 0.6844 0.011 Uiso 1 1 calc R U
C2 C 0.8060(4) 0.61597(18) 0.6950(4) 0.0103(5) Uani 1 1 d . .
C3 C 0.8022(4) 0.55608(19) 0.7956(4) 0.0130(6) Uani 1 1 d . .
H3 H 0.7395 0.5140 0.7595 0.016 Uiso 1 1 calc R U
C4 C 0.9725(4) 0.61340(18) 0.9883(4) 0.0114(5) Uani 1 1 d . .
H4 H 1.0290 0.6125 1.0904 0.014 Uiso 1 1 calc R U
C5 C 0.9893(4) 0.67592(18) 0.8987(4) 0.0090(5) Uani 1 1 d . .
C6 C 0.7271(4) 0.61075(18) 0.5308(4) 0.0091(5) Uani 1 1 d . .
C7 C 0.5956(4) 0.65472(19) 0.4680(4) 0.0095(5) Uani 1 1 d . .
C8 C 0.5384(4) 0.6492(2) 0.3100(4) 0.0127(6) Uani 1 1 d . .
H8 H 0.4501 0.6784 0.2664 0.015 Uiso 1 1 calc R U
C9 C 0.6085(5) 0.6016(2) 0.2156(4) 0.0148(6) Uani 1 1 d . .
H9 H 0.5707 0.6003 0.1081 0.018 Uiso 1 1 calc R U
C10 C 0.7333(5) 0.5561(2) 0.2783(4) 0.0147(6) Uani 1 1 d . .
H10 H 0.7785 0.5222 0.2148 0.018 Uiso 1 1 calc R U
C11 C 0.7919(4) 0.5604(2) 0.4351(4) 0.0127(6) Uani 1 1 d . .
H11 H 0.8769 0.5290 0.4781 0.015 Uiso 1 1 calc R U
C12 C 1.1046(4) 0.73601(17) 0.9513(3) 0.0086(5) Uani 1 1 d . .
C13 C 1.0612(4) 0.81187(18) 0.9629(4) 0.0082(5) Uani 1 1 d . .
C14 C 1.1798(4) 0.86591(19) 0.9972(4) 0.0110(5) Uani 1 1 d . .
H14 H 1.1515 0.9170 1.0047 0.013 Uiso 1 1 calc R U
C15 C 1.3386(4) 0.8460(2) 1.0207(4) 0.0132(6) Uani 1 1 d . .
H15 H 1.4176 0.8835 1.0399 0.016 Uiso 1 1 calc R U
C16 C 1.3803(4) 0.7713(2) 1.0158(4) 0.0138(6) Uani 1 1 d . .
H16 H 1.4882 0.7572 1.0342 0.017 Uiso 1 1 calc R U
C17 C 1.2649(4) 0.7171(2) 0.9842(4) 0.0116(5) Uani 1 1 d . .
H17 H 1.2947 0.6659 0.9848 0.014 Uiso 1 1 calc R U
C18 C 0.3962(4) 0.7878(2) 0.4749(4) 0.0139(6) Uani 1 1 d . .
H18 H 0.3330 0.7643 0.3816 0.017 Uiso 1 1 calc R U
C19 C 0.5139(5) 0.8426(2) 0.4249(5) 0.0194(7) Uani 1 1 d . .
H19A H 0.4572 0.8806 0.3571 0.029 Uiso 1 1 calc R U
H19B H 0.5863 0.8155 0.3697 0.029 Uiso 1 1 calc R U
H19C H 0.5737 0.8669 0.5158 0.029 Uiso 1 1 calc R U
C20 C 0.2847(5) 0.8289(3) 0.5665(5) 0.0213(8) Uani 1 1 d . .
H20A H 0.3448 0.8479 0.6628 0.032 Uiso 1 1 calc R U
H20B H 0.2036 0.7941 0.5895 0.032 Uiso 1 1 calc R U
H20C H 0.2345 0.8708 0.5054 0.032 Uiso 1 1 calc R U
C21 C 0.3360(4) 0.6520(2) 0.6343(4) 0.0142(6) Uani 1 1 d . .
H21 H 0.2752 0.6811 0.7018 0.017 Uiso 1 1 calc R U
C22 C 0.3993(6) 0.5828(2) 0.7251(6) 0.0225(8) Uani 1 1 d . .
H22A H 0.3137 0.5584 0.7672 0.034 Uiso 1 1 calc R U
H22B H 0.4824 0.5975 0.8094 0.034 Uiso 1 1 calc R U
H22C H 0.4424 0.5479 0.6569 0.034 Uiso 1 1 calc R U
C23 C 0.2190(5) 0.6298(3) 0.4917(5) 0.0240(9) Uani 1 1 d . .
H23A H 0.2738 0.6010 0.4219 0.036 Uiso 1 1 calc R U
H23B H 0.1733 0.6750 0.4392 0.036 Uiso 1 1 calc R U
H23C H 0.1351 0.5992 0.5225 0.036 Uiso 1 1 calc R U
C24 C 0.8458(4) 0.93214(18) 0.8687(4) 0.0116(5) Uani 1 1 d . .
H24 H 0.9233 0.9635 0.9382 0.014 Uiso 1 1 calc R U
C25 C 0.8926(5) 0.9307(2) 0.7077(5) 0.0179(7) Uani 1 1 d . .
H25A H 0.8199 0.8982 0.6401 0.027 Uiso 1 1 calc R U
H25B H 1.0001 0.9114 0.7150 0.027 Uiso 1 1 calc R U
H25C H 0.8876 0.9815 0.6655 0.027 Uiso 1 1 calc R U
C26 C 0.6813(5) 0.9649(2) 0.8639(5) 0.0183(7) Uani 1 1 d . .
H26A H 0.6786 1.0160 0.8233 0.027 Uiso 1 1 calc R U
H26B H 0.6554 0.9657 0.9681 0.027 Uiso 1 1 calc R U
H26C H 0.6044 0.9340 0.7974 0.027 Uiso 1 1 calc R U
C27 C 0.8277(4) 0.8455(2) 1.1503(4) 0.0116(5) Uani 1 1 d . .
H27 H 0.7135 0.8550 1.1516 0.014 Uiso 1 1 calc R U
C28 C 0.8684(5) 0.7706(2) 1.2321(4) 0.0177(7) Uani 1 1 d . .
H28A H 0.9802 0.7595 1.2344 0.026 Uiso 1 1 calc R U
H28B H 0.8044 0.7307 1.1767 0.026 Uiso 1 1 calc R U
H28C H 0.8465 0.7736 1.3376 0.026 Uiso 1 1 calc R U
C29 C 0.9198(5) 0.9094(2) 1.2405(4) 0.0178(7) Uani 1 1 d . .
H29A H 0.8922 0.9120 1.3439 0.027 Uiso 1 1 calc R U
H29B H 0.8930 0.9569 1.1869 0.027 Uiso 1 1 calc R U
H29C H 1.0330 0.9001 1.2483 0.027 Uiso 1 1 calc R U

loop_
_atom_site_aniso_label
_atom_site_aniso_U_11
_atom_site_aniso_U_22
_atom_site_aniso_U_33
_atom_site_aniso_U_23
_atom_site_aniso_U_13
_atom_site_aniso_U_12
Pd1 0.00748(7) 0.00814(7) 0.00845(7) -0.00115(10) -0.00073(5) -0.00112(10)
P1 0.0076(3) 0.0096(3) 0.0085(3) -0.0014(3) -0.0003(3) 0.0003(3)
P2 0.0069(3) 0.0063(3) 0.0094(3) -0.0005(2) -0.0001(2) -0.0005(2)
N1 0.0164(13) 0.0064(10) 0.0131(12) 0.0009(9) -0.0008(10) 0.0003(9)
C1 0.0102(12) 0.0077(11) 0.0098(12) -0.0008(9) 0.0001(10) 0.0010(9)
C2 0.0097(12) 0.0081(11) 0.0123(13) -0.0029(10) -0.0012(10) 0.0011(10)
C3 0.0151(14) 0.0072(12) 0.0157(14) -0.0012(11) -0.0003(12) -0.0005(11)
C4 0.0155(14) 0.0073(11) 0.0101(12) 0.0001(9) -0.0016(10) 0.0007(10)
C5 0.0097(12) 0.0075(11) 0.0095(12) -0.0005(9) 0.0003(10) 0.0015(9)
C6 0.0095(12) 0.0089(12) 0.0084(11) -0.0007(9) 0.0001(9) -0.0018(10)
C7 0.0111(13) 0.0095(12) 0.0072(11) -0.0013(9) -0.0002(10) -0.0013(10)
C8 0.0121(14) 0.0150(14) 0.0102(13) -0.0015(11) -0.0008(10) 0.0003(11)
C9 0.0170(15) 0.0194(15) 0.0080(12) -0.0032(11) 0.0015(11) -0.0031(13)
C10 0.0162(15) 0.0158(15) 0.0130(14) -0.0063(11) 0.0049(11) -0.0014(12)
C11 0.0118(13) 0.0138(14) 0.0127(13) -0.0033(11) 0.0020(11) 0.0003(11)
C12 0.0078(11) 0.0106(13) 0.0071(10) -0.0016(8) 0.0000(8) 0.0007(8)
C13 0.0077(11) 0.0089(12) 0.0078(11) -0.0009(9) 0.0007(9) 0.0005(9)
C14 0.0108(13) 0.0110(13) 0.0109(12) 0.0005(10) 0.0009(10) -0.0018(10)
C15 0.0090(13) 0.0156(14) 0.0141(14) 0.0013(11) -0.0005(10) -0.0040(11)
C16 0.0085(12) 0.0191(15) 0.0132(13) 0.0011(11) 0.0004(10) 0.0028(10)
C17 0.0089(12) 0.0147(14) 0.0099(12) 0.0003(10) -0.0020(10) 0.0042(11)
C18 0.0129(14) 0.0149(14) 0.0120(13) -0.0004(11) -0.0032(11) 0.0037(12)
C19 0.0221(18) 0.0160(16) 0.0181(16) 0.0042(13) -0.0023(14) 0.0015(14)
C20 0.0191(17) 0.0237(19) 0.0205(17) -0.0001(15) 0.0011(14) 0.0119(15)
C21 0.0121(14) 0.0168(15) 0.0142(14) -0.0051(12) 0.0034(11) -0.0039(12)
C22 0.023(2) 0.0173(17) 0.029(2) 0.0021(15) 0.0091(16) -0.0034(14)
C23 0.0178(18) 0.029(2) 0.0247(19) -0.0099(16) 0.0027(15) -0.0111(16)
C24 0.0124(14) 0.0068(12) 0.0148(14) 0.0014(10) -0.0001(11) -0.0006(10)
C25 0.0168(16) 0.0192(16) 0.0180(16) 0.0067(13) 0.0036(13) -0.0009(13)
C26 0.0155(16) 0.0120(14) 0.0266(19) 0.0037(13) 0.0009(13) 0.0046(12)
C27 0.0106(13) 0.0124(13) 0.0115(13) -0.0006(11) 0.0012(10) -0.0006(11)
C28 0.0203(17) 0.0189(16) 0.0145(14) 0.0047(11) 0.0048(13) -0.0005(12)
C29 0.0210(17) 0.0183(16) 0.0144(15) -0.0061(13) 0.0041(13) -0.0053(14)

loop_
_atom_type_symbol
_atom_type_description
_atom_type_scat_dispersion_real
_atom_type_scat_dispersion_imag
_atom_type_scat_source
C C 0.0033 0.0016 'International Tables Vol C Tables 4.2.6.8 and 6.1.1.4'
H H 0.0000 0.0000 'International Tables Vol C Tables 4.2.6.8 and 6.1.1.4'
N N 0.0061 0.0033 'International Tables Vol C Tables 4.2.6.8 and 6.1.1.4'
P P 0.1023 0.0942 'International Tables Vol C Tables 4.2.6.8 and 6.1.1.4'
Pd Pd -0.9988 1.0072 'International Tables Vol C Tables 4.2.6.8 and 6.1.1.4'

loop_
_geom_angle_atom_site_label_1
_geom_angle_atom_site_label_2
_geom_angle_atom_site_label_3
_geom_angle
C1 Pd1 P2 94.56(8)
C1 Pd1 P1 100.30(8)
P2 Pd1 P1 155.65(3)
C7 P1 C18 105.31(16)
C7 P1 C21 101.65(16)
C18 P1 C21 101.94(18)
C7 P1 Pd1 107.50(11)
C18 P1 Pd1 117.06(12)
C21 P1 Pd1 121.38(12)
C13 P2 C24 102.36(16)
C13 P2 C27 101.53(15)
C24 P2 C27 105.28(16)
C13 P2 Pd1 112.10(11)
C24 P2 Pd1 115.50(12)
C27 P2 Pd1 118.07(12)
C3 N1 C4 117.1(3)
C2 C1 C5 118.4(3)
C2 C1 Pd1 95.4(2)
C5 C1 Pd1 99.4(2)
C2 C1 H1 120.8
C5 C1 H1 120.8
Pd1 C1 H1 75.4
C3 C2 C1 118.0(3)
C3 C2 C6 120.9(3)
C1 C2 C6 120.8(3)
N1 C3 C2 124.4(3)
N1 C3 H3 117.8
C2 C3 H3 117.8
N1 C4 C5 124.3(3)
N1 C4 H4 117.8
C5 C4 H4 117.8
C4 C5 C1 117.7(3)
C4 C5 C12 122.1(3)
C1 C5 C12 120.1(3)
C11 C6 C7 119.3(3)
C11 C6 C2 117.2(3)
C7 C6 C2 123.4(3)
C8 C7 C6 118.5(3)
C8 C7 P1 122.8(3)
C6 C7 P1 118.6(2)
C9 C8 C7 121.4(3)
C9 C8 H8 119.3
C7 C8 H8 119.3
C10 C9 C8 120.1(3)
C10 C9 H9 120.0
C8 C9 H9 120.0
C9 C10 C11 119.6(3)
C9 C10 H10 120.2
C11 C10 H10 120.2
C10 C11 C6 121.0(3)
C10 C11 H11 119.5
C6 C11 H11 119.5
C17 C12 C13 118.5(3)
C17 C12 C5 118.4(3)
C13 C12 C5 123.0(3)
C14 C13 C12 119.0(3)
C14 C13 P2 122.1(2)
C12 C13 P2 118.8(2)
C15 C14 C13 121.2(3)
C15 C14 H14 119.4
C13 C14 H14 119.4
C16 C15 C14 119.6(3)
C16 C15 H15 120.2
C14 C15 H15 120.2
C17 C16 C15 119.9(3)
C17 C16 H16 120.0
C15 C16 H16 120.0
C16 C17 C12 121.6(3)
C16 C17 H17 119.2
C12 C17 H17 119.2
C19 C18 C20 110.3(3)
C19 C18 P1 110.2(2)
C20 C18 P1 108.7(3)
C19 C18 H18 109.2
C20 C18 H18 109.2
P1 C18 H18 109.2
C18 C19 H19A 109.5
C18 C19 H19B 109.5
H19A C19 H19B 109.5
C18 C19 H19C 109.5
H19A C19 H19C 109.5
H19B C19 H19C 109.5
C18 C20 H20A 109.5
C18 C20 H20B 109.5
H20A C20 H20B 109.5
C18 C20 H20C 109.5
H20A C20 H20C 109.5
H20B C20 H20C 109.5
C22 C21 C23 110.5(4)
C22 C21 P1 110.3(3)
C23 C21 P1 115.5(3)
C22 C21 H21 106.6
C23 C21 H21 106.6
P1 C21 H21 106.6
C21 C22 H22A 109.5
C21 C22 H22B 109.5
H22A C22 H22B 109.5
C21 C22 H22C 109.5
H22A C22 H22C 109.5
H22B C22 H22C 109.5
C21 C23 H23A 109.5
C21 C23 H23B 109.5
H23A C23 H23B 109.5
C21 C23 H23C 109.5
H23A C23 H23C 109.5
H23B C23 H23C 109.5
C26 C24 C25 111.3(3)
C26 C24 P2 109.7(2)
C25 C24 P2 108.9(2)
C26 C24 H24 109.0
C25 C24 H24 109.0
P2 C24 H24 109.0
C24 C25 H25A 109.5
C24 C25 H25B 109.5
H25A C25 H25B 109.5
C24 C25 H25C 109.5
H25A C25 H25C 109.5
H25B C25 H25C 109.5
C24 C26 H26A 109.5
C24 C26 H26B 109.5
H26A C26 H26B 109.5
C24 C26 H26C 109.5
H26A C26 H26C 109.5
H26B C26 H26C 109.5
C28 C27 C29 110.3(3)
C28 C27 P2 108.8(2)
C29 C27 P2 116.3(3)
C28 C27 H27 107.0
C29 C27 H27 107.0
P2 C27 H27 107.0
C27 C28 H28A 109.5
C27 C28 H28B 109.5
H28A C28 H28B 109.5
C27 C28 H28C 109.5
H28A C28 H28C 109.5
H28B C28 H28C 109.5
C27 C29 H29A 109.5
C27 C29 H29B 109.5
H29A C29 H29B 109.5
C27 C29 H29C 109.5
H29A C29 H29C 109.5
H29B C29 H29C 109.5

loop_
_geom_bond_atom_site_label_1
_geom_bond_atom_site_label_2
_geom_bond_distance
Pd1 C1 2.282(3)
Pd1 P2 2.2930(9)
Pd1 P1 2.3003(9)
P1 C7 1.837(3)
P1 C18 1.859(4)
P1 C21 1.864(4)
P2 C13 1.837(3)
P2 C24 1.847(3)
P2 C27 1.866(4)
N1 C3 1.342(5)
N1 C4 1.348(5)
C1 C2 1.409(5)
C1 C5 1.426(4)
C1 H1 0.9500
C2 C3 1.393(5)
C2 C6 1.497(4)
C3 H3 0.9500
C4 C5 1.389(5)
C4 H4 0.9500
C5 C12 1.483(4)
C6 C11 1.410(5)
C6 C7 1.414(5)
C7 C8 1.402(5)
C8 C9 1.394(5)
C8 H8 0.9500
C9 C10 1.388(6)
C9 H9 0.9500
C10 C11 1.393(5)
C10 H10 0.9500
C11 H11 0.9500
C12 C17 1.405(5)
C12 C13 1.414(4)
C13 C14 1.401(5)
C14 C15 1.395(5)
C14 H14 0.9500
C15 C16 1.385(5)
C15 H15 0.9500
C16 C17 1.382(5)
C16 H16 0.9500
C17 H17 0.9500
C18 C19 1.526(6)
C18 C20 1.539(5)
C18 H18 1.0000
C19 H19A 0.9800
C19 H19B 0.9800
C19 H19C 0.9800
C20 H20A 0.9800
C20 H20B 0.9800
C20 H20C 0.9800
C21 C22 1.525(6)
C21 C23 1.529(5)
C21 H21 1.0000
C22 H22A 0.9800
C22 H22B 0.9800
C22 H22C 0.9800
C23 H23A 0.9800
C23 H23B 0.9800
C23 H23C 0.9800
C24 C26 1.526(5)
C24 C25 1.538(5)
C24 H24 1.0000
C25 H25A 0.9800
C25 H25B 0.9800
C25 H25C 0.9800
C26 H26A 0.9800
C26 H26B 0.9800
C26 H26C 0.9800
C27 C28 1.533(5)
C27 C29 1.536(5)
C27 H27 1.0000
C28 H28A 0.9800
C28 H28B 0.9800
C28 H28C 0.9800
C29 H29A 0.9800
C29 H29B 0.9800
C29 H29C 0.9800

loop_
_geom_torsion_atom_site_label_1
_geom_torsion_atom_site_label_2
_geom_torsion_atom_site_label_3
_geom_torsion_atom_site_label_4
_geom_torsion
C5 C1 C2 C3 2.4(5)
Pd1 C1 C2 C3 -101.4(3)
C5 C1 C2 C6 -171.3(3)
Pd1 C1 C2 C6 84.9(3)
C4 N1 C3 C2 -1.4(6)
C1 C2 C3 N1 0.2(5)
C6 C2 C3 N1 173.9(3)
C3 N1 C4 C5 -0.1(5)
N1 C4 C5 C1 2.6(5)
N1 C4 C5 C12 -173.1(3)
C2 C1 C5 C4 -3.6(5)
Pd1 C1 C5 C4 97.8(3)
C2 C1 C5 C12 172.1(3)
Pd1 C1 C5 C12 -86.5(3)
C3 C2 C6 C11 -67.6(4)
C1 C2 C6 C11 105.8(4)
C3 C2 C6 C7 114.1(4)
C1 C2 C6 C7 -72.4(5)
C11 C6 C7 C8 -2.9(5)
C2 C6 C7 C8 175.4(3)
C11 C6 C7 P1 174.2(3)
C2 C6 C7 P1 -7.6(5)
C18 P1 C7 C8 -25.5(3)
C21 P1 C7 C8 80.5(3)
Pd1 P1 C7 C8 -151.0(3)
C18 P1 C7 C6 157.6(3)
C21 P1 C7 C6 -96.4(3)
Pd1 P1 C7 C6 32.1(3)
C6 C7 C8 C9 0.0(5)
P1 C7 C8 C9 -177.0(3)
C7 C8 C9 C10 2.8(6)
C8 C9 C10 C11 -2.5(6)
C9 C10 C11 C6 -0.5(6)
C7 C6 C11 C10 3.2(5)
C2 C6 C11 C10 -175.2(3)
C4 C5 C12 C17 60.1(4)
C1 C5 C12 C17 -115.5(3)
C4 C5 C12 C13 -123.0(4)
C1 C5 C12 C13 61.5(4)
C17 C12 C13 C14 4.0(5)
C5 C12 C13 C14 -173.0(3)
C17 C12 C13 P2 -172.2(2)
C5 C12 C13 P2 10.8(4)
C24 P2 C13 C14 31.8(3)
C27 P2 C13 C14 -76.9(3)
Pd1 P2 C13 C14 156.2(2)
C24 P2 C13 C12 -152.2(3)
C27 P2 C13 C12 99.2(3)
Pd1 P2 C13 C12 -27.8(3)
C12 C13 C14 C15 -0.3(5)
P2 C13 C14 C15 175.7(3)
C13 C14 C15 C16 -2.5(5)
C14 C15 C16 C17 1.5(5)
C15 C16 C17 C12 2.2(5)
C13 C12 C17 C16 -5.0(5)
C5 C12 C17 C16 172.1(3)
C7 P1 C18 C19 -71.3(3)
C21 P1 C18 C19 -177.1(3)
Pd1 P1 C18 C19 48.0(3)
C7 P1 C18 C20 167.7(3)
C21 P1 C18 C20 61.9(3)
Pd1 P1 C18 C20 -73.0(3)
C7 P1 C21 C22 66.9(3)
C18 P1 C21 C22 175.5(3)
Pd1 P1 C21 C22 -52.1(3)
C7 P1 C21 C23 -59.4(3)
C18 P1 C21 C23 49.3(3)
Pd1 P1 C21 C23 -178.4(3)
C13 P2 C24 C26 -173.3(3)
C27 P2 C24 C26 -67.5(3)
Pd1 P2 C24 C26 64.6(3)
C13 P2 C24 C25 64.7(3)
C27 P2 C24 C25 170.5(2)
Pd1 P2 C24 C25 -57.4(3)
C13 P2 C27 C28 -60.8(3)
C24 P2 C27 C28 -167.2(3)
Pd1 P2 C27 C28 62.2(3)
C13 P2 C27 C29 64.4(3)
C24 P2 C27 C29 -42.0(3)
Pd1 P2 C27 C29 -172.6(2)
